data_7240841
loop_
_publ_author_name
'Lemport, Pavel S.'
'Matveev, Petr I.'
'Yatsenko, Alexander V.'
'Evsiunina, Mariia V.'
'Petrov, Valentine S.'
'Tarasevich, Boris N.'
'Roznyatovsky, Vitaly A.'
'Dorovatovskii, Pavel V.'
'Khrustalev, Victor N.'
'Zhokhov, Sergey S.'
'Solov'ev, Vitaly P.'
'Aslanov, Leonid A.'
'Petrov, Vladimir G.'
'Kalmykov, Stepan N.'
'Nenajdenko, Valentine G.'
'Ustyniuk, Yuri A.'

_publ_section_title
;
 The impact of alicyclic substituents on the extraction ability of new
 family of 1,10-phenanthroline-2,9-diamides
;
_journal_issue 44
_journal_name_full 'RSC Advances'
_journal_page_first 26022
_journal_page_last 26033
_journal_paper_doi 10.1039/D0RA05182A
_journal_volume 10
_journal_year 2020
_chemical_formula_moiety 'C14 H6 Cl2 N2 O4, C3 H7 N O, H2 O'
_chemical_formula_sum 'C17 H15 Cl2 N3 O6'
_chemical_formula_weight 428.22
_space_group_crystal_system triclinic
_space_group_IT_number 2
_space_group_name_Hall '-P 1'
_space_group_name_H-M_alt 'P -1'
_atom_sites_solution_hydrogens mixed
_atom_sites_solution_primary difmap
_atom_sites_solution_secondary difmap
_audit_creation_method SHELXL-2013
_audit_update_record
;
2019-07-06 deposited with the CCDC.	2020-07-06 downloaded from the CCDC.
;
_cell_angle_alpha 81.10(3)
_cell_angle_beta 82.92(3)
_cell_angle_gamma 78.62(3)
_cell_formula_units_Z 2
_cell_length_a 7.1583(14)
_cell_length_b 8.3520(17)
_cell_length_c 15.356(3)
_cell_measurement_reflns_used 500
_cell_measurement_temperature 100(2)
_cell_measurement_theta_max 30.0
_cell_measurement_theta_min 1.5
_cell_volume 885.1(3)
_computing_cell_refinement 'iMosflm (Battye et al., 2011)'
_computing_data_collection 'Marccd (Doyle, 2011)'
_computing_data_reduction iMosflm
_computing_molecular_graphics 'SHELXTL (Sheldrick, 2015)'
_computing_publication_material SHELXTL
_computing_structure_refinement 'SHELXL (Sheldrick, 2015)'
_computing_structure_solution 'SHELXT (Sheldrick, 2015)'
_diffrn_ambient_temperature 100(2)
_diffrn_measured_fraction_theta_full 0.994
_diffrn_measured_fraction_theta_max 0.993
_diffrn_measurement_device_type 'Rayonix SX165 CCD'
_diffrn_measurement_method '/f scan'
_diffrn_radiation_type synchrotron
_diffrn_radiation_wavelength 0.78790
_diffrn_reflns_av_R_equivalents 0.0281
_diffrn_reflns_av_unetI/netI 0.0250
_diffrn_reflns_Laue_measured_fraction_full 0.994
_diffrn_reflns_Laue_measured_fraction_max 0.993
_diffrn_reflns_limit_h_max 9
_diffrn_reflns_limit_h_min -9
_diffrn_reflns_limit_k_max 10
_diffrn_reflns_limit_k_min -10
_diffrn_reflns_limit_l_max 19
_diffrn_reflns_limit_l_min -19
_diffrn_reflns_number 15682
_diffrn_reflns_point_group_measured_fraction_full 0.994
_diffrn_reflns_point_group_measured_fraction_max 0.993
_diffrn_reflns_theta_full 28.212
_diffrn_reflns_theta_max 30.758
_diffrn_reflns_theta_min 1.495
_exptl_absorpt_coefficient_mu 0.538
_exptl_absorpt_correction_T_max 0.980
_exptl_absorpt_correction_T_min 0.890
_exptl_absorpt_correction_type multi-scan
_exptl_absorpt_process_details 'Scala (Evans, 2006)'
_exptl_crystal_colour colourless
_exptl_crystal_density_diffrn 1.607
_exptl_crystal_description plate
_exptl_crystal_F_000 440
_exptl_crystal_size_max 0.20
_exptl_crystal_size_mid 0.10
_exptl_crystal_size_min 0.03
_refine_diff_density_max 0.297
_refine_diff_density_min -0.241
_refine_diff_density_rms 0.050
_refine_ls_extinction_coef 0.041(4)
_refine_ls_extinction_expression Fc^*^=kFc[1+0.001xFc^2^\l^3^/sin(2\q)]^-1/4^
_refine_ls_extinction_method SHELXL
_refine_ls_goodness_of_fit_ref 1.073
_refine_ls_hydrogen_treatment mixed
_refine_ls_matrix_type full
_refine_ls_number_parameters 268
_refine_ls_number_reflns 4025
_refine_ls_number_restraints 4
_refine_ls_restrained_S_all 1.074
_refine_ls_R_factor_all 0.0335
_refine_ls_R_factor_gt 0.0313
_refine_ls_shift/su_max 0.001
_refine_ls_shift/su_mean 0.000
_refine_ls_structure_factor_coef Fsqd
_refine_ls_weighting_details 'w=1/[\s^2^(Fo^2^)+(0.0509P)^2^+0.2561P] where P=(Fo^2^+2Fc^2^)/3'
_refine_ls_weighting_scheme calc
_refine_ls_wR_factor_gt 0.0871
_refine_ls_wR_factor_ref 0.0888
_reflns_Friedel_coverage 0.000
_reflns_number_gt 3711
_reflns_number_total 4025
_reflns_threshold_expression 'I > 2\s(I)'
_cod_data_source_file d0ra05182a2.cif
_cod_data_source_block 1
_cod_depositor_comments 'Adding full bibliography for 7240841--7240844.cif.'
_cod_database_code 7240841
_shelx_space_group_comment
;
The symmetry employed for this shelxl refinement is uniquely defined
by the following loop, which should always be used as a source of
symmetry information in preference to the above space-group names.
They are only intended as comments.
;
_shelx_estimated_absorpt_t_min 0.899
_shelx_estimated_absorpt_t_max 0.984
_shelxl_version_number 2013-4

loop_
_space_group_symop_operation_xyz
'x, y, z'
'-x, -y, -z'

loop_
_atom_site_label
_atom_site_type_symbol
_atom_site_fract_x
_atom_site_fract_y
_atom_site_fract_z
_atom_site_U_iso_or_equiv
_atom_site_adp_type
_atom_site_occupancy
_atom_site_site_symmetry_order
_atom_site_calc_flag
_atom_site_refinement_flags_posn
_atom_site_refinement_flags_adp
_atom_site_refinement_flags_occupancy
_atom_site_disorder_assembly
_atom_site_disorder_group
Cl1 Cl 0.18535(4) 0.58423(4) -0.07673(2) 0.02607(11) Uani 1 1 d . . . . .
Cl2 Cl 0.64634(5) -0.17930(4) 0.19810(2) 0.02966(11) Uani 1 1 d . . . . .
O1 O 0.13949(16) 0.85758(12) 0.28587(7) 0.0356(2) Uani 1 1 d . . . . .
O2 O 0.05353(14) 0.99517(11) 0.15649(6) 0.0284(2) Uani 1 1 d D . . . .
H2 H 0.029(3) 1.0835(18) 0.1877(12) 0.043 Uiso 1 1 d D U . . .
O3 O 0.69352(14) 0.06871(12) 0.48891(6) 0.0311(2) Uani 1 1 d . . . . .
O4 O 0.51821(14) 0.32315(12) 0.47479(6) 0.0291(2) Uani 1 1 d D . . . .
H4 H 0.554(3) 0.331(2) 0.5286(8) 0.044 Uiso 1 1 d D U . . .
N1 N 0.27531(15) 0.57921(13) 0.20933(7) 0.0231(2) Uani 1 1 d . . . . .
C2 C 0.19078(17) 0.71284(15) 0.16039(8) 0.0236(3) Uani 1 1 d . . . . .
C3 C 0.16099(17) 0.71999(16) 0.07140(8) 0.0245(2) Uani 1 1 d . . . . .
H3 H 0.1016 0.8192 0.0388 0.029 Uiso 1 1 calc R U . . .
C4 C 0.22054(17) 0.57880(16) 0.03302(8) 0.0237(2) Uani 1 1 d . . . . .
C4A C 0.30832(17) 0.43190(16) 0.08191(8) 0.0233(2) Uani 1 1 d . . . . .
C5 C 0.36784(19) 0.27986(17) 0.04627(9) 0.0260(3) Uani 1 1 d . . . . .
H5 H 0.3483 0.2747 -0.0132 0.031 Uiso 1 1 calc R U . . .
C6 C 0.45163(19) 0.14341(16) 0.09627(9) 0.0260(3) Uani 1 1 d . . . . .
H6 H 0.4886 0.0431 0.0715 0.031 Uiso 1 1 calc R U . . .
C6A C 0.48592(17) 0.14638(15) 0.18557(8) 0.0234(2) Uani 1 1 d . . . . .
C7 C 0.57508(18) 0.00704(16) 0.23963(9) 0.0249(3) Uani 1 1 d . . . . .
C8 C 0.60662(18) 0.01680(16) 0.32432(9) 0.0262(3) Uani 1 1 d . . . . .
H8 H 0.6661 -0.0769 0.3610 0.031 Uiso 1 1 calc R U . . .
C9 C 0.54807(17) 0.17030(15) 0.35524(8) 0.0235(2) Uani 1 1 d . . . . .
N10 N 0.46182(14) 0.30540(13) 0.30806(7) 0.0225(2) Uani 1 1 d . . . . .
C10A C 0.43019(17) 0.29393(15) 0.22424(8) 0.0222(2) Uani 1 1 d . . . . .
C10B C 0.33486(17) 0.44082(15) 0.17095(8) 0.0220(2) Uani 1 1 d . . . . .
C11 C 0.12530(18) 0.86312(16) 0.20722(9) 0.0251(3) Uani 1 1 d . . . . .
C12 C 0.59361(18) 0.18180(16) 0.44752(8) 0.0245(3) Uani 1 1 d . . . . .
O5 O -0.03009(14) 0.23564(11) 0.24261(6) 0.0284(2) Uani 1 1 d . . . . .
N11 N -0.02162(15) 0.32975(13) 0.37265(7) 0.0251(2) Uani 1 1 d . . . . .
C13 C 0.01432(18) 0.21408(16) 0.32044(9) 0.0256(3) Uani 1 1 d . . . . .
H13 H 0.0779 0.1077 0.3432 0.031 Uiso 1 1 calc R U . . .
C14 C -0.1175(2) 0.49645(16) 0.34283(10) 0.0299(3) Uani 1 1 d . . . . .
H14A H -0.0289 0.5732 0.3403 0.045 Uiso 1 1 calc R U . . .
H14B H -0.2295 0.5277 0.3844 0.045 Uiso 1 1 calc R U . . .
H14C H -0.1586 0.5007 0.2838 0.045 Uiso 1 1 calc R U . . .
C15 C 0.0415(2) 0.29744(17) 0.46137(9) 0.0299(3) Uani 1 1 d . . . . .
H15A H 0.1002 0.1810 0.4740 0.045 Uiso 1 1 calc R U . . .
H15B H -0.0688 0.3231 0.5047 0.045 Uiso 1 1 calc R U . . .
H15C H 0.1354 0.3665 0.4651 0.045 Uiso 1 1 calc R U . . .
O6 O 0.62183(18) 0.37063(13) 0.61630(7) 0.0407(3) Uani 1 1 d D . . . .
H6A H 0.697(3) 0.301(2) 0.6526(12) 0.061 Uiso 1 1 d D U . . .
H6B H 0.593(3) 0.4693(16) 0.6337(14) 0.061 Uiso 1 1 d D U . . .

loop_
_atom_site_aniso_label
_atom_site_aniso_U_11
_atom_site_aniso_U_22
_atom_site_aniso_U_33
_atom_site_aniso_U_23
_atom_site_aniso_U_13
_atom_site_aniso_U_12
Cl1 0.02872(17) 0.03048(18) 0.01966(16) -0.00308(11) -0.00479(11) -0.00563(12)
Cl2 0.03682(19) 0.02127(17) 0.03091(18) -0.00696(12) -0.00502(12) -0.00152(12)
O1 0.0510(6) 0.0268(5) 0.0269(5) -0.0075(4) -0.0118(4) 0.0058(4)
O2 0.0365(5) 0.0218(5) 0.0261(5) -0.0028(4) -0.0067(4) -0.0013(4)
O3 0.0366(5) 0.0267(5) 0.0291(5) -0.0015(4) -0.0111(4) -0.0002(4)
O4 0.0350(5) 0.0274(5) 0.0246(5) -0.0068(4) -0.0090(4) 0.0017(4)
N1 0.0237(5) 0.0228(5) 0.0227(5) -0.0041(4) -0.0029(4) -0.0032(4)
C2 0.0233(6) 0.0236(6) 0.0242(6) -0.0040(5) -0.0026(4) -0.0041(4)
C3 0.0245(6) 0.0250(6) 0.0234(6) -0.0008(5) -0.0041(4) -0.0040(5)
C4 0.0228(5) 0.0289(6) 0.0201(6) -0.0024(5) -0.0030(4) -0.0064(5)
C4A 0.0214(5) 0.0259(6) 0.0228(6) -0.0039(5) -0.0012(4) -0.0052(4)
C5 0.0291(6) 0.0286(6) 0.0216(6) -0.0064(5) -0.0025(5) -0.0059(5)
C6 0.0293(6) 0.0244(6) 0.0252(6) -0.0069(5) -0.0014(5) -0.0046(5)
C6A 0.0236(5) 0.0235(6) 0.0234(6) -0.0041(5) -0.0008(4) -0.0052(4)
C7 0.0259(6) 0.0217(6) 0.0273(6) -0.0049(5) -0.0009(5) -0.0044(5)
C8 0.0275(6) 0.0232(6) 0.0271(6) -0.0015(5) -0.0035(5) -0.0033(5)
C9 0.0229(5) 0.0239(6) 0.0237(6) -0.0028(5) -0.0027(4) -0.0039(4)
N10 0.0220(5) 0.0234(5) 0.0221(5) -0.0033(4) -0.0026(4) -0.0034(4)
C10A 0.0219(5) 0.0231(6) 0.0218(6) -0.0035(4) -0.0015(4) -0.0049(4)
C10B 0.0214(5) 0.0233(6) 0.0216(6) -0.0039(4) -0.0016(4) -0.0043(4)
C11 0.0257(6) 0.0233(6) 0.0259(6) -0.0033(5) -0.0048(5) -0.0025(5)
C12 0.0245(6) 0.0242(6) 0.0245(6) -0.0023(5) -0.0026(4) -0.0047(5)
O5 0.0341(5) 0.0255(5) 0.0251(5) -0.0045(4) -0.0052(4) -0.0021(4)
N11 0.0263(5) 0.0220(5) 0.0259(5) -0.0035(4) -0.0034(4) -0.0012(4)
C13 0.0260(6) 0.0231(6) 0.0272(6) -0.0042(5) -0.0027(5) -0.0024(5)
C14 0.0334(7) 0.0219(6) 0.0327(7) -0.0041(5) -0.0042(5) 0.0002(5)
C15 0.0329(7) 0.0286(7) 0.0278(7) -0.0071(5) -0.0066(5) -0.0002(5)
O6 0.0589(7) 0.0309(5) 0.0310(5) -0.0115(4) -0.0217(5) 0.0115(5)

loop_
_atom_type_symbol
_atom_type_description
_atom_type_scat_dispersion_real
_atom_type_scat_dispersion_imag
_atom_type_scat_source
C C 0.0046 0.0021 'International Tables Vol C Tables 4.2.6.8 and 6.1.1.4'
H H 0.0000 0.0000 'International Tables Vol C Tables 4.2.6.8 and 6.1.1.4'
N N 0.0084 0.0041 'International Tables Vol C Tables 4.2.6.8 and 6.1.1.4'
O O 0.0146 0.0077 'International Tables Vol C Tables 4.2.6.8 and 6.1.1.4'
Cl Cl 0.1730 0.1957 'International Tables Vol C Tables 4.2.6.8 and 6.1.1.4'

loop_
_geom_angle_atom_site_label_1
_geom_angle_atom_site_label_2
_geom_angle_atom_site_label_3
_geom_angle
_geom_angle_site_symmetry_1
_geom_angle_site_symmetry_3
_geom_angle_publ_flag
C11 O2 H2 109.4(13) . . ?
C12 O4 H4 112.1(12) . . ?
C2 N1 C10B 117.83(11) . . ?
N1 C2 C3 124.32(12) . . ?
N1 C2 C11 115.39(11) . . ?
C3 C2 C11 120.29(11) . . ?
C4 C3 C2 117.56(12) . . ?
C4 C3 H3 121.2 . . ?
C2 C3 H3 121.2 . . ?
C3 C4 C4A 120.88(12) . . ?
C3 C4 Cl1 118.49(10) . . ?
C4A C4 Cl1 120.62(10) . . ?
C4 C4A C10B 116.41(12) . . ?
C4 C4A C5 123.36(12) . . ?
C10B C4A C5 120.22(12) . . ?
C6 C5 C4A 120.64(12) . . ?
C6 C5 H5 119.7 . . ?
C4A C5 H5 119.7 . . ?
C5 C6 C6A 121.46(12) . . ?
C5 C6 H6 119.3 . . ?
C6A C6 H6 119.3 . . ?
C7 C6A C10A 116.52(11) . . ?
C7 C6A C6 123.20(12) . . ?
C10A C6A C6 120.28(12) . . ?
C8 C7 C6A 120.93(12) . . ?
C8 C7 Cl2 119.37(10) . . ?
C6A C7 Cl2 119.70(10) . . ?
C7 C8 C9 117.61(12) . . ?
C7 C8 H8 121.2 . . ?
C9 C8 H8 121.2 . . ?
N10 C9 C8 124.37(12) . . ?
N10 C9 C12 118.51(11) . . ?
C8 C9 C12 117.08(11) . . ?
C9 N10 C10A 117.48(11) . . ?
N10 C10A C6A 123.08(12) . . ?
N10 C10A C10B 118.57(11) . . ?
C6A C10A C10B 118.34(11) . . ?
N1 C10B C4A 122.97(12) . . ?
N1 C10B C10A 118.03(11) . . ?
C4A C10B C10A 119.00(11) . . ?
O1 C11 O2 124.22(12) . . ?
O1 C11 C2 121.54(12) . . ?
O2 C11 C2 114.24(11) . . ?
O3 C12 O4 125.47(12) . . ?
O3 C12 C9 121.15(12) . . ?
O4 C12 C9 113.37(11) . . ?
C13 N11 C14 121.56(12) . . ?
C13 N11 C15 120.97(11) . . ?
C14 N11 C15 117.41(11) . . ?
O5 C13 N11 124.03(12) . . ?
O5 C13 H13 118.0 . . ?
N11 C13 H13 118.0 . . ?
N11 C14 H14A 109.5 . . ?
N11 C14 H14B 109.5 . . ?
H14A C14 H14B 109.5 . . ?
N11 C14 H14C 109.5 . . ?
H14A C14 H14C 109.5 . . ?
H14B C14 H14C 109.5 . . ?
N11 C15 H15A 109.5 . . ?
N11 C15 H15B 109.5 . . ?
H15A C15 H15B 109.5 . . ?
N11 C15 H15C 109.5 . . ?
H15A C15 H15C 109.5 . . ?
H15B C15 H15C 109.5 . . ?
H6A O6 H6B 111(2) . . ?

loop_
_geom_bond_atom_site_label_1
_geom_bond_atom_site_label_2
_geom_bond_distance
_geom_bond_site_symmetry_2
_geom_bond_publ_flag
Cl1 C4 1.7269(13) . ?
Cl2 C7 1.7328(14) . ?
O1 C11 1.2175(16) . ?
O2 C11 1.3024(16) . ?
O2 H2 0.92(2) . ?
O3 C12 1.2114(17) . ?
O4 C12 1.3063(16) . ?
O4 H4 0.91(2) . ?
N1 C2 1.3276(17) . ?
N1 C10B 1.3489(17) . ?
C2 C3 1.3994(17) . ?
C2 C11 1.5088(17) . ?
C3 C4 1.3690(19) . ?
C3 H3 0.9500 . ?
C4 C4A 1.4110(18) . ?
C4A C10B 1.4186(17) . ?
C4A C5 1.4275(18) . ?
C5 C6 1.350(2) . ?
C5 H5 0.9500 . ?
C6 C6A 1.4273(18) . ?
C6 H6 0.9500 . ?
C6A C7 1.4104(18) . ?
C6A C10A 1.4159(17) . ?
C7 C8 1.3643(18) . ?
C8 C9 1.4043(18) . ?
C8 H8 0.9500 . ?
C9 N10 1.3273(17) . ?
C9 C12 1.5139(18) . ?
N10 C10A 1.3549(16) . ?
C10A C10B 1.4618(18) . ?
O5 C13 1.2516(16) . ?
N11 C13 1.3165(17) . ?
N11 C14 1.4569(17) . ?
N11 C15 1.4569(17) . ?
C13 H13 0.9500 . ?
C14 H14A 0.9800 . ?
C14 H14B 0.9800 . ?
C14 H14C 0.9800 . ?
C15 H15A 0.9800 . ?
C15 H15B 0.9800 . ?
C15 H15C 0.9800 . ?
O6 H6A 0.89(2) . ?
O6 H6B 0.88(2) . ?

loop_
_geom_hbond_atom_site_label_D
_geom_hbond_atom_site_label_H
_geom_hbond_atom_site_label_A
_geom_hbond_distance_DH
_geom_hbond_distance_HA
_geom_hbond_distance_DA
_geom_hbond_angle_DHA
_geom_hbond_site_symmetry_A
O2 H2 O5 0.92(2) 1.59(2) 2.5086(15) 175.6(19) 1_565
O4 H4 O6 0.91(2) 1.59(2) 2.4919(15) 171.4(19) .
C13 H13 O1 0.95 2.33 3.0445(18) 131.2 1_545
C15 H15A O3 0.98 2.34 3.298(2) 165.4 2_656
O6 H6A O1 0.89(2) 1.81(2) 2.6964(18) 172(2) 2_666
O6 H6B O4 0.88(2) 2.30(2) 2.7802(17) 113.9(17) 2_666
O6 H6B N10 0.88(2) 2.15(2) 3.0316(17) 172(2) 2_666

loop_
_geom_torsion_atom_site_label_1
_geom_torsion_atom_site_label_2
_geom_torsion_atom_site_label_3
_geom_torsion_atom_site_label_4
_geom_torsion
_geom_torsion_site_symmetry_1
_geom_torsion_site_symmetry_2
_geom_torsion_site_symmetry_3
_geom_torsion_site_symmetry_4
_geom_torsion_publ_flag
C10B N1 C2 C3 -0.62(18) . . . . ?
C10B N1 C2 C11 179.32(10) . . . . ?
N1 C2 C3 C4 1.07(19) . . . . ?
C11 C2 C3 C4 -178.87(11) . . . . ?
C2 C3 C4 C4A 0.11(18) . . . . ?
C2 C3 C4 Cl1 179.96(9) . . . . ?
C3 C4 C4A C10B -1.55(17) . . . . ?
Cl1 C4 C4A C10B 178.60(9) . . . . ?
C3 C4 C4A C5 177.99(11) . . . . ?
Cl1 C4 C4A C5 -1.87(17) . . . . ?
C4 C4A C5 C6 179.81(12) . . . . ?
C10B C4A C5 C6 -0.68(19) . . . . ?
C4A C5 C6 C6A -0.8(2) . . . . ?
C5 C6 C6A C7 -179.23(12) . . . . ?
C5 C6 C6A C10A 0.68(19) . . . . ?
C10A C6A C7 C8 -0.68(18) . . . . ?
C6 C6A C7 C8 179.22(12) . . . . ?
C10A C6A C7 Cl2 179.48(9) . . . . ?
C6 C6A C7 Cl2 -0.61(17) . . . . ?
C6A C7 C8 C9 -0.31(19) . . . . ?
Cl2 C7 C8 C9 179.53(9) . . . . ?
C7 C8 C9 N10 1.03(19) . . . . ?
C7 C8 C9 C12 -176.74(11) . . . . ?
C8 C9 N10 C10A -0.64(18) . . . . ?
C12 C9 N10 C10A 177.11(10) . . . . ?
C9 N10 C10A C6A -0.49(17) . . . . ?
C9 N10 C10A C10B 179.80(11) . . . . ?
C7 C6A C10A N10 1.12(18) . . . . ?
C6 C6A C10A N10 -178.79(11) . . . . ?
C7 C6A C10A C10B -179.16(11) . . . . ?
C6 C6A C10A C10B 0.93(17) . . . . ?
C2 N1 C10B C4A -1.02(18) . . . . ?
C2 N1 C10B C10A 179.24(11) . . . . ?
C4 C4A C10B N1 2.06(17) . . . . ?
C5 C4A C10B N1 -177.49(11) . . . . ?
C4 C4A C10B C10A -178.19(10) . . . . ?
C5 C4A C10B C10A 2.26(17) . . . . ?
N10 C10A C10B N1 -2.87(17) . . . . ?
C6A C10A C10B N1 177.40(10) . . . . ?
N10 C10A C10B C4A 177.37(10) . . . . ?
C6A C10A C10B C4A -2.35(17) . . . . ?
N1 C2 C11 O1 -4.26(18) . . . . ?
C3 C2 C11 O1 175.68(12) . . . . ?
N1 C2 C11 O2 176.00(11) . . . . ?
C3 C2 C11 O2 -4.06(17) . . . . ?
N10 C9 C12 O3 -170.34(12) . . . . ?
C8 C9 C12 O3 7.57(18) . . . . ?
N10 C9 C12 O4 8.52(16) . . . . ?
C8 C9 C12 O4 -173.57(11) . . . . ?
C14 N11 C13 O5 -0.4(2) . . . . ?
C15 N11 C13 O5 -177.43(12) . . . . ?
